data_7233330
loop_
_publ_author_name
'Prathap, Annamalai'
'Ravi, Arthi'
'Pathan, Javed R.'
'Sureshan, Kana M.'

_publ_section_title
;
 Halobenzyl alcohols as structurally simple organogelators
;
_journal_issue 35
_journal_name_full CrystEngComm
_journal_page_first 5310
_journal_paper_doi 10.1039/C9CE01008D
_journal_volume 21
_journal_year 2019
_chemical_formula_moiety 'C7 H6 Cl2 O'
_chemical_formula_sum 'C7 H6 Cl2 O'
_chemical_formula_weight 177.02
_space_group_crystal_system triclinic
_space_group_IT_number 2
_space_group_name_Hall '-P 1'
_space_group_name_H-M_alt 'P -1'
_symmetry_space_group_name_Hall '-P 1'
_symmetry_space_group_name_H-M 'P -1'
_atom_sites_solution_hydrogens geom
_audit_creation_method SHELXL-2014/7
_audit_update_record
;
2019-05-15 deposited with the CCDC.    2019-08-02 downloaded from the CCDC.
;
_cell_angle_alpha 83.844(6)
_cell_angle_beta 70.803(5)
_cell_angle_gamma 79.456(5)
_cell_formula_units_Z 4
_cell_length_a 8.2382(14)
_cell_length_b 8.6956(14)
_cell_length_c 11.674(2)
_cell_measurement_reflns_used 4812
_cell_measurement_temperature 296(2)
_cell_measurement_theta_max 23.48
_cell_measurement_theta_min 2.39
_cell_volume 775.4(2)
_computing_cell_refinement 'APEX3/SAINT (Bruker, 2016)'
_computing_data_collection 'APEX3 (Bruker, 2016)'
_computing_data_reduction 'SAINT/XPREP (Bruker, 2016)'
_computing_molecular_graphics 'ORTEP3 (Farrugia, 1997) and Mercury (Bruno et al., 2002)'
_computing_publication_material 'SHELXL-2014 (Sheldrick, 2014)'
_computing_structure_refinement 'SHELXL-2014/7 (Sheldrick, 2014)'
_computing_structure_solution 'SHELXT 2014/5 (Sheldrick, 2014)'
_diffrn_ambient_temperature 296(2)
_diffrn_detector_area_resol_mean 0
_diffrn_measured_fraction_theta_full 1.000
_diffrn_measured_fraction_theta_max 1.000
_diffrn_measurement_device_type 'Bruker KAPPA APEX-II CCD'
_diffrn_measurement_method '\f and \w scans'
_diffrn_radiation_type MoK\a
_diffrn_radiation_wavelength 0.71073
_diffrn_reflns_av_unetI/netI 0.0264
_diffrn_reflns_Laue_measured_fraction_full 1.000
_diffrn_reflns_Laue_measured_fraction_max 1.000
_diffrn_reflns_limit_h_max 10
_diffrn_reflns_limit_h_min -9
_diffrn_reflns_limit_k_max 10
_diffrn_reflns_limit_k_min -10
_diffrn_reflns_limit_l_max 14
_diffrn_reflns_limit_l_min 0
_diffrn_reflns_number 3048
_diffrn_reflns_point_group_measured_fraction_full 1.000
_diffrn_reflns_point_group_measured_fraction_max 1.000
_diffrn_reflns_theta_full 25.242
_diffrn_reflns_theta_max 25.995
_diffrn_reflns_theta_min 1.850
_diffrn_source 'sealed tube'
_exptl_absorpt_coefficient_mu 0.760
_exptl_absorpt_correction_T_max 0.895
_exptl_absorpt_correction_T_min 0.833
_exptl_absorpt_correction_type multi-scan
_exptl_absorpt_process_details 'SADABS (Bruker, 2016)'
_exptl_crystal_colour colourless
_exptl_crystal_density_diffrn 1.516
_exptl_crystal_density_meas 1.515
_exptl_crystal_density_method NONE
_exptl_crystal_description rectangular
_exptl_crystal_F_000 360
_exptl_crystal_size_max 0.250
_exptl_crystal_size_mid 0.150
_exptl_crystal_size_min 0.150
_refine_diff_density_max 0.657
_refine_diff_density_min -0.496
_refine_diff_density_rms 0.059
_refine_ls_extinction_coef 0.059(5)
_refine_ls_extinction_expression Fc^*^=kFc[1+0.001xFc^2^\l^3^/sin(2\q)]^-1/4^
_refine_ls_extinction_method 'SHELXL-2014/7 (Sheldrick 2014'
_refine_ls_goodness_of_fit_ref 1.023
_refine_ls_hydrogen_treatment constr
_refine_ls_matrix_type full
_refine_ls_number_parameters 185
_refine_ls_number_reflns 3048
_refine_ls_number_restraints 0
_refine_ls_restrained_S_all 1.023
_refine_ls_R_factor_all 0.0809
_refine_ls_R_factor_gt 0.0585
_refine_ls_shift/su_max 0.000
_refine_ls_shift/su_mean 0.000
_refine_ls_structure_factor_coef Fsqd
_refine_ls_weighting_details 'w=1/[\s^2^(Fo^2^)+(0.0606P)^2^+0.9214P] where P=(Fo^2^+2Fc^2^)/3'
_refine_ls_weighting_scheme calc
_refine_ls_wR_factor_gt 0.1404
_refine_ls_wR_factor_ref 0.1599
_reflns_Friedel_coverage 0.000
_reflns_number_gt 2269
_reflns_number_total 3048
_reflns_threshold_expression 'I > 2\s(I)'
_cod_data_source_file c9ce01008d2.cif
_cod_data_source_block dichlorobenzylalcohol
_cod_depositor_comments 'Adding full bibliography for 7233329--7233334.cif.'
_cod_database_code 7233330
_shelx_shelxl_version_number 2014/7
_shelx_space_group_comment
;
The symmetry employed for this shelxl refinement is uniquely defined
by the following loop, which should always be used as a source of
symmetry information in preference to the above space-group names.
They are only intended as comments.
;
_shelx_estimated_absorpt_t_min 0.833
_shelx_estimated_absorpt_t_max 0.895

loop_
_space_group_symop_operation_xyz
'x, y, z'
'-x, -y, -z'

loop_
_atom_site_label
_atom_site_type_symbol
_atom_site_fract_x
_atom_site_fract_y
_atom_site_fract_z
_atom_site_U_iso_or_equiv
_atom_site_adp_type
_atom_site_occupancy
_atom_site_site_symmetry_order
_atom_site_calc_flag
_atom_site_refinement_flags_posn
_atom_site_refinement_flags_adp
C3A C 0.7932(6) 0.4164(5) 0.3065(5) 0.0835(13) Uani 1 1 d . .
H3A H 0.8146 0.3887 0.2275 0.100 Uiso 1 1 calc R U
C5B C 0.4477(6) 0.7156(4) 1.0124(3) 0.0654(10) Uani 1 1 d . .
H5B H 0.3624 0.6627 1.0660 0.078 Uiso 1 1 calc R U
C2A C 0.8417(4) 0.5497(4) 0.3275(3) 0.0589(9) Uani 1 1 d . .
C6B C 0.4060(4) 0.8336(4) 0.9333(3) 0.0507(7) Uani 1 1 d . .
C1A C 0.8148(4) 0.5980(4) 0.4425(3) 0.0483(7) Uani 1 1 d . .
C1B C 0.5269(4) 0.9175(3) 0.8524(3) 0.0461(7) Uani 1 1 d . .
C6A C 0.7320(4) 0.5020(4) 0.5382(3) 0.0615(9) Uani 1 1 d . .
C2B C 0.6977(4) 0.8726(4) 0.8534(3) 0.0537(8) Uani 1 1 d . .
C5A C 0.6798(6) 0.3654(5) 0.5198(6) 0.0909(15) Uani 1 1 d . .
H5A H 0.6233 0.3033 0.5855 0.109 Uiso 1 1 calc R U
C3B C 0.7427(5) 0.7542(5) 0.9320(4) 0.0679(10) Uani 1 1 d . .
H3B H 0.8577 0.7273 0.9313 0.082 Uiso 1 1 calc R U
C4A C 0.7132(7) 0.3243(5) 0.4027(6) 0.0977(17) Uani 1 1 d . .
H4A H 0.6807 0.2326 0.3893 0.117 Uiso 1 1 calc R U
C4B C 0.6166(6) 0.6780(4) 1.0105(4) 0.0706(11) Uani 1 1 d . .
H4B H 0.6462 0.5989 1.0637 0.085 Uiso 1 1 calc R U
C7A C 0.8699(5) 0.7457(4) 0.4619(4) 0.0622(9) Uani 1 1 d . .
H7A H 0.9091 0.7295 0.5326 0.075 Uiso 1 1 calc R U
H7A' H 0.9674 0.7687 0.3922 0.075 Uiso 1 1 calc R U
C7B C 0.4761(6) 1.0484(4) 0.7705(3) 0.0664(10) Uani 1 1 d . .
H7B H 0.3665 1.1094 0.8149 0.080 Uiso 1 1 calc R U
H7B' H 0.5637 1.1168 0.7453 0.080 Uiso 1 1 calc R U
O1A O 0.7335(4) 0.8766(3) 0.4787(2) 0.0728(8) Uani 1 1 d . .
H1A H 0.7011 0.8920 0.4186 0.109 Uiso 1 1 calc R U
O1B O 0.4588(4) 0.9919(4) 0.6665(2) 0.0833(9) Uani 1 1 d . .
H1B H 0.5555 0.9601 0.6201 0.125 Uiso 1 1 calc R U
Cl2A Cl 0.94332(15) 0.66383(16) 0.20027(10) 0.0931(4) Uani 1 1 d . .
Cl6B Cl 0.19070(13) 0.87787(15) 0.93585(11) 0.0850(4) Uani 1 1 d . .
Cl6A Cl 0.68840(17) 0.55473(18) 0.68634(10) 0.1025(5) Uani 1 1 d . .
Cl2B Cl 0.86322(15) 0.96363(16) 0.75323(11) 0.0951(4) Uani 1 1 d . .

loop_
_atom_site_aniso_label
_atom_site_aniso_U_11
_atom_site_aniso_U_22
_atom_site_aniso_U_33
_atom_site_aniso_U_23
_atom_site_aniso_U_13
_atom_site_aniso_U_12
C3A 0.070(3) 0.079(3) 0.109(4) -0.035(3) -0.037(3) 0.003(2)
C5B 0.089(3) 0.058(2) 0.055(2) 0.0032(16) -0.0239(19) -0.0260(19)
C2A 0.0453(18) 0.064(2) 0.064(2) -0.0036(17) -0.0194(16) 0.0014(15)
C6B 0.0518(18) 0.0570(19) 0.0478(17) -0.0111(14) -0.0183(14) -0.0098(15)
C1A 0.0394(15) 0.0476(17) 0.0573(18) 0.0008(14) -0.0198(14) 0.0007(13)
C1B 0.0568(18) 0.0459(16) 0.0394(15) -0.0082(12) -0.0196(14) -0.0061(14)
C6A 0.0479(19) 0.062(2) 0.068(2) 0.0109(17) -0.0178(16) -0.0013(16)
C2B 0.0544(18) 0.0582(19) 0.0523(18) -0.0111(15) -0.0167(15) -0.0137(15)
C5A 0.070(3) 0.065(3) 0.129(4) 0.031(3) -0.027(3) -0.019(2)
C3B 0.066(2) 0.070(2) 0.079(3) -0.015(2) -0.041(2) 0.0032(19)
C4A 0.083(3) 0.056(3) 0.167(6) -0.024(3) -0.052(4) -0.009(2)
C4B 0.100(3) 0.054(2) 0.068(2) 0.0039(18) -0.047(2) -0.006(2)
C7A 0.062(2) 0.0541(19) 0.075(2) -0.0011(17) -0.0304(18) -0.0068(16)
C7B 0.089(3) 0.060(2) 0.0515(19) -0.0014(16) -0.0305(19) -0.0022(19)
O1A 0.094(2) 0.0534(14) 0.0766(18) -0.0073(12) -0.0448(16) 0.0099(13)
O1B 0.098(2) 0.102(2) 0.0511(15) -0.0124(14) -0.0401(15) 0.0168(18)
Cl2A 0.0788(7) 0.1214(10) 0.0636(6) 0.0169(6) -0.0156(5) -0.0026(6)
Cl6B 0.0529(6) 0.1181(9) 0.0872(8) -0.0228(6) -0.0217(5) -0.0124(5)
Cl6A 0.0948(9) 0.1388(11) 0.0580(6) 0.0139(6) -0.0208(6) 0.0046(8)
Cl2B 0.0760(7) 0.1206(10) 0.0881(8) -0.0048(7) -0.0084(6) -0.0467(7)

loop_
_atom_type_symbol
_atom_type_description
_atom_type_scat_dispersion_real
_atom_type_scat_dispersion_imag
_atom_type_scat_source
C C 0.0033 0.0016 'International Tables Vol C Tables 4.2.6.8 and 6.1.1.4'
H H 0.0000 0.0000 'International Tables Vol C Tables 4.2.6.8 and 6.1.1.4'
O O 0.0106 0.0060 'International Tables Vol C Tables 4.2.6.8 and 6.1.1.4'
Cl Cl 0.1484 0.1585 'International Tables Vol C Tables 4.2.6.8 and 6.1.1.4'

loop_
_geom_angle_atom_site_label_1
_geom_angle_atom_site_label_2
_geom_angle_atom_site_label_3
_geom_angle
C4A C3A C2A 119.1(5)
C4A C3A H3A 120.5
C2A C3A H3A 120.5
C4B C5B C6B 118.7(4)
C4B C5B H5B 120.7
C6B C5B H5B 120.7
C3A C2A C1A 123.7(4)
C3A C2A Cl2A 117.1(3)
C1A C2A Cl2A 119.2(3)
C5B C6B C1B 123.3(3)
C5B C6B Cl6B 117.9(3)
C1B C6B Cl6B 118.8(2)
C6A C1A C2A 115.6(3)
C6A C1A C7A 122.3(3)
C2A C1A C7A 122.1(3)
C6B C1B C2B 115.5(3)
C6B C1B C7B 121.9(3)
C2B C1B C7B 122.6(3)
C1A C6A C5A 122.1(4)
C1A C6A Cl6A 119.1(3)
C5A C6A Cl6A 118.8(3)
C3B C2B C1B 122.2(3)
C3B C2B Cl2B 117.5(3)
C1B C2B Cl2B 120.3(3)
C4A C5A C6A 118.8(4)
C4A C5A H5A 120.6
C6A C5A H5A 120.6
C4B C3B C2B 119.2(3)
C4B C3B H3B 120.4
C2B C3B H3B 120.4
C3A C4A C5A 120.7(4)
C3A C4A H4A 119.7
C5A C4A H4A 119.7
C3B C4B C5B 121.1(3)
C3B C4B H4B 119.4
C5B C4B H4B 119.4
O1A C7A C1A 112.8(3)
O1A C7A H7A 109.0
C1A C7A H7A 109.0
O1A C7A H7A' 109.0
C1A C7A H7A' 109.0
H7A C7A H7A' 107.8
O1B C7B C1B 111.7(3)
O1B C7B H7B 109.3
C1B C7B H7B 109.3
O1B C7B H7B' 109.3
C1B C7B H7B' 109.3
H7B C7B H7B' 107.9
C7A O1A H1A 109.5
C7B O1B H1B 109.5

loop_
_geom_bond_atom_site_label_1
_geom_bond_atom_site_label_2
_geom_bond_distance
C3A C4A 1.361(7)
C3A C2A 1.363(6)
C3A H3A 0.9300
C5B C4B 1.363(6)
C5B C6B 1.378(5)
C5B H5B 0.9300
C2A C1A 1.386(5)
C2A Cl2A 1.750(4)
C6B C1B 1.384(4)
C6B Cl6B 1.736(3)
C1A C6A 1.385(5)
C1A C7A 1.500(5)
C1B C2B 1.394(5)
C1B C7B 1.496(4)
C6A C5A 1.395(6)
C6A Cl6A 1.740(4)
C2B C3B 1.386(5)
C2B Cl2B 1.732(3)
C5A C4A 1.376(7)
C5A H5A 0.9300
C3B C4B 1.361(6)
C3B H3B 0.9300
C4A H4A 0.9300
C4B H4B 0.9300
C7A O1A 1.426(4)
C7A H7A 0.9700
C7A H7A' 0.9700
C7B O1B 1.416(4)
C7B H7B 0.9700
C7B H7B' 0.9700
O1A H1A 0.8200
O1B H1B 0.8200

loop_
_geom_hbond_atom_site_label_D
_geom_hbond_atom_site_label_H
_geom_hbond_atom_site_label_A
_geom_hbond_distance_DH
_geom_hbond_distance_HA
_geom_hbond_distance_DA
_geom_hbond_angle_DHA
_geom_hbond_site_symmetry_A
C7B H7B Cl2A 0.97 2.97 3.816(4) 146.5 2_676
C7B H7B' Cl2B 0.97 2.61 3.082(4) 110.5 .
O1A H1A O1B 0.82 1.97 2.716(3) 150.1 2_676
O1B H1B O1A 0.82 1.92 2.703(4) 160.3 .

loop_
_geom_torsion_atom_site_label_1
_geom_torsion_atom_site_label_2
_geom_torsion_atom_site_label_3
_geom_torsion_atom_site_label_4
_geom_torsion
C4A C3A C2A C1A 0.2(6)
C4A C3A C2A Cl2A -179.8(3)
C4B C5B C6B C1B -0.6(5)
C4B C5B C6B Cl6B 179.2(3)
C3A C2A C1A C6A -0.6(5)
Cl2A C2A C1A C6A 179.4(2)
C3A C2A C1A C7A -179.9(3)
Cl2A C2A C1A C7A 0.0(4)
C5B C6B C1B C2B 1.4(5)
Cl6B C6B C1B C2B -178.4(2)
C5B C6B C1B C7B -178.0(3)
Cl6B C6B C1B C7B 2.2(4)
C2A C1A C6A C5A 0.2(5)
C7A C1A C6A C5A 179.5(3)
C2A C1A C6A Cl6A -178.8(2)
C7A C1A C6A Cl6A 0.6(4)
C6B C1B C2B C3B -1.4(5)
C7B C1B C2B C3B 178.0(3)
C6B C1B C2B Cl2B 177.9(2)
C7B C1B C2B Cl2B -2.6(4)
C1A C6A C5A C4A 0.6(6)
Cl6A C6A C5A C4A 179.6(3)
C1B C2B C3B C4B 0.6(5)
Cl2B C2B C3B C4B -178.8(3)
C2A C3A C4A C5A 0.6(7)
C6A C5A C4A C3A -1.1(7)
C2B C3B C4B C5B 0.3(6)
C6B C5B C4B C3B -0.3(6)
C6A C1A C7A O1A -85.0(4)
C2A C1A C7A O1A 94.3(4)
C6B C1B C7B O1B -81.0(4)
C2B C1B C7B O1B 99.7(4)
